data_4340117
loop_
_publ_author_name
'Cross, Justin N.'
'Villa, Eric M.'
'Darling, Victoria R.'
'Polinski, Matthew J.'
'Lin, Jian'
'Tan, Xiaoyan'
'Kikugawa, Naoki'
'Shatruk, Michael'
'Baumbach, Ryan'
'Albrecht-Schmitt, Thomas E'

_publ_section_title
;
 Straightforward Reductive Routes to Air-Stable Uranium(III) and
 Neptunium(III) Materials.
;
_journal_issue 14
_journal_name_full 'Inorganic chemistry'
_journal_page_first 7455
_journal_page_last 7466
_journal_paper_doi 10.1021/ic500771t
_journal_volume 53
_journal_year 2014
_chemical_formula_moiety CsNp(SO4)2
_chemical_formula_sum 'Cs Np O8 S2'
_chemical_formula_weight 562.03
_chemical_melting_point ?
_chemical_name_common 'Cesium Neptunium(III) sulfate'
_chemical_name_systematic
; 
 ? 
;
_space_group_IT_number 14
_symmetry_cell_setting monoclinic
_symmetry_space_group_name_Hall '-P 2yn'
_symmetry_space_group_name_H-M 'P 1 21/n 1'
_atom_sites_solution_hydrogens none
_atom_sites_solution_primary direct
_atom_sites_solution_secondary difmap
_audit_creation_method SHELXL-97
_cell_angle_alpha 90.00
_cell_angle_beta 90.344(2)
_cell_angle_gamma 90.00
_cell_formula_units_Z 4
_cell_length_a 5.4480(11)
_cell_length_b 14.333(3)
_cell_length_c 9.4000(18)
_cell_measurement_reflns_used 1746
_cell_measurement_temperature 296(2)
_cell_measurement_theta_max 27.60
_cell_measurement_theta_min 1.42
_cell_volume 734.0(3)
_computing_cell_refinement 'smart saint'
_computing_data_collection smart
_computing_data_reduction SAINT
_computing_molecular_graphics 'SHELXP-97 (Sheldrick, 1997)'
_computing_publication_material 'SHELXCIF-97 (Sheldrick, 2000)'
_computing_structure_refinement 'SHELXL-97 (Sheldrick, 1997)'
_computing_structure_solution 'SHELXS-97 (Sheldrick, 1990)'
_diffrn_ambient_temperature 296(2)
_diffrn_detector_area_resol_mean 0
_diffrn_measured_fraction_theta_full 0.982
_diffrn_measured_fraction_theta_max 0.982
_diffrn_measurement_device_type 'BRUKER apex II'
_diffrn_measurement_method '0.5 wide w/ exposures'
_diffrn_radiation_monochromator 'Quazar optics'
_diffrn_radiation_source 'Imus microfocused'
_diffrn_radiation_type MoK\a
_diffrn_radiation_wavelength 0.71073
_diffrn_reflns_av_R_equivalents 0.0000
_diffrn_reflns_av_sigmaI/netI 0.0245
_diffrn_reflns_limit_h_max 7
_diffrn_reflns_limit_h_min -7
_diffrn_reflns_limit_k_max 18
_diffrn_reflns_limit_k_min 0
_diffrn_reflns_limit_l_max 12
_diffrn_reflns_limit_l_min 0
_diffrn_reflns_number 1746
_diffrn_reflns_theta_full 27.60
_diffrn_reflns_theta_max 27.60
_diffrn_reflns_theta_min 1.42
_exptl_absorpt_coefficient_mu 19.620
_exptl_absorpt_correction_T_max 0.507
_exptl_absorpt_correction_T_min 0.351
_exptl_absorpt_correction_type multi-scan
_exptl_absorpt_process_details SHELTXPREP
_exptl_crystal_colour purple-blue
_exptl_crystal_density_diffrn 5.086
_exptl_crystal_density_meas ?
_exptl_crystal_density_method 'not measured'
_exptl_crystal_description plate
_exptl_crystal_F_000 976
_exptl_crystal_size_max 0.12
_exptl_crystal_size_mid 0.08
_exptl_crystal_size_min 0.03
_refine_diff_density_max 2.820
_refine_diff_density_min -2.089
_refine_diff_density_rms 0.268
_refine_ls_extinction_method none
_refine_ls_goodness_of_fit_ref 1.100
_refine_ls_hydrogen_treatment none
_refine_ls_matrix_type full
_refine_ls_number_parameters 110
_refine_ls_number_reflns 1671
_refine_ls_number_restraints 0
_refine_ls_restrained_S_all 1.100
_refine_ls_R_factor_all 0.0298
_refine_ls_R_factor_gt 0.0278
_refine_ls_shift/su_max 0.001
_refine_ls_shift/su_mean 0.000
_refine_ls_structure_factor_coef Fsqd
_refine_ls_weighting_details 'calc w=1/[\s^2^(Fo^2^)+(0.0363P)^2^+7.9421P] where P=(Fo^2^+2Fc^2^)/3'
_refine_ls_weighting_scheme calc
_refine_ls_wR_factor_gt 0.0738
_refine_ls_wR_factor_ref 0.0750
_reflns_number_gt 1547
_reflns_number_total 1671
_reflns_threshold_expression >2sigma(I)
_cod_data_source_file ic500771t_si_002.cif
_cod_data_source_block save
_cod_depositor_comments
;
The following automatic conversions were performed:

'_chemical_melting_point' value 'not measured' was changed to '?' -
the value is undefined or not given.

Automatic conversion script
Id: cif_fix_values 2281 2013-09-26 08:29:07Z andrius 

 Adding full bibliography for 4340109--4340117.cif.

The following automatic conversions were performed:

'_exptl_crystal_density_meas' value 'N/A' was changed to '?' - the
value is perceived as not measured.

Automatic conversion script
Id: cif_fix_values 3008 2015-01-20 13:52:24Z robertas 
;
_cod_original_cell_volume 734.0(2)
_cod_original_sg_symbol_H-M P2(1)/n
_cod_database_code 4340117

loop_
_symmetry_equiv_pos_as_xyz
'x, y, z'
'-x+1/2, y+1/2, -z+1/2'
'-x, -y, -z'
'x-1/2, -y-1/2, z-1/2'

loop_
_atom_site_label
_atom_site_type_symbol
_atom_site_fract_x
_atom_site_fract_y
_atom_site_fract_z
_atom_site_U_iso_or_equiv
_atom_site_adp_type
_atom_site_occupancy
_atom_site_symmetry_multiplicity
_atom_site_calc_flag
Np1 Np 0.19057(7) -0.00070(2) 0.76050(4) 0.01821(12) Uani 1 1 d
Cs1 Cs 0.24818(14) -0.25506(4) 1.07823(5) 0.02208(14) Uani 1 1 d
S1 S -0.2598(4) 0.08264(13) 0.5886(2) 0.0158(4) Uani 1 1 d
S2 S -0.2636(4) -0.09325(13) 0.9195(2) 0.0162(4) Uani 1 1 d
O1 O -0.4936(12) -0.1140(5) 0.8462(8) 0.0235(16) Uani 1 1 d
O2 O -0.2705(13) -0.1277(4) 1.0674(6) 0.0232(14) Uani 1 1 d
O3 O -0.2728(13) 0.1098(4) 0.4382(6) 0.0233(14) Uani 1 1 d
O4 O -0.0565(12) -0.1365(4) 0.8452(7) 0.0163(14) Uani 1 1 d
O5 O -0.0637(13) 0.1347(4) 0.6631(7) 0.0196(14) Uani 1 1 d
O6 O -0.4960(12) 0.1017(5) 0.6543(7) 0.0219(15) Uani 1 1 d
O7 O -0.1928(18) -0.0174(4) 0.6019(8) 0.0267(16) Uani 1 1 d
O8 O -0.2225(17) 0.0087(4) 0.9227(9) 0.0292(18) Uani 1 1 d

loop_
_atom_site_aniso_label
_atom_site_aniso_U_11
_atom_site_aniso_U_22
_atom_site_aniso_U_33
_atom_site_aniso_U_23
_atom_site_aniso_U_13
_atom_site_aniso_U_12
Np1 0.01692(18) 0.01524(17) 0.02249(18) -0.00029(11) 0.00171(19) -0.00003(12)
Cs1 0.0222(2) 0.0220(2) 0.0221(3) 0.0013(2) 0.0016(3) 0.0008(2)
S1 0.0135(10) 0.0185(9) 0.0153(9) -0.0011(7) 0.0041(9) 0.0002(9)
S2 0.0132(10) 0.0196(9) 0.0160(9) -0.0006(7) 0.0014(9) 0.0020(9)
O1 0.012(3) 0.033(4) 0.026(4) 0.001(3) -0.003(3) -0.001(3)
O2 0.019(4) 0.034(3) 0.017(3) 0.003(3) 0.000(3) -0.004(3)
O3 0.022(4) 0.032(3) 0.016(3) 0.003(2) 0.004(3) 0.006(3)
O4 0.012(3) 0.022(3) 0.015(3) -0.002(2) 0.005(3) 0.003(3)
O5 0.015(3) 0.019(3) 0.024(4) -0.001(3) 0.002(3) 0.001(3)
O6 0.015(4) 0.031(4) 0.020(4) -0.001(3) 0.010(3) -0.003(3)
O7 0.032(4) 0.016(3) 0.032(4) 0.000(3) -0.001(4) 0.003(3)
O8 0.024(4) 0.019(3) 0.044(5) -0.001(3) -0.002(4) 0.005(3)

loop_
_atom_type_symbol
_atom_type_description
_atom_type_scat_dispersion_real
_atom_type_scat_dispersion_imag
_atom_type_scat_source
O O 0.0106 0.0060 'International Tables Vol C Tables 4.2.6.8 and 6.1.1.4'
S S 0.1246 0.1234 'International Tables Vol C Tables 4.2.6.8 and 6.1.1.4'
Cs Cs -0.3680 2.1192 'International Tables Vol C Tables 4.2.6.8 and 6.1.1.4'
Np Np -11.4937 4.1493 'International Tables Vol C Tables 4.2.6.8 and 6.1.1.4'

loop_
_geom_angle_atom_site_label_1
_geom_angle_atom_site_label_2
_geom_angle_atom_site_label_3
_geom_angle
_geom_angle_site_symmetry_1
_geom_angle_site_symmetry_3
O6 Np1 O3 86.7(2) 1_655 3_556
O6 Np1 O2 72.8(2) 1_655 3_557
O3 Np1 O2 157.7(2) 3_556 3_557
O6 Np1 O1 92.3(2) 1_655 1_655
O3 Np1 O1 72.9(2) 3_556 1_655
O2 Np1 O1 98.9(2) 3_557 1_655
O6 Np1 O4 165.4(2) 1_655 .
O3 Np1 O4 81.3(2) 3_556 .
O2 Np1 O4 117.5(2) 3_557 .
O1 Np1 O4 76.2(2) 1_655 .
O6 Np1 O5 77.2(2) 1_655 .
O3 Np1 O5 108.0(2) 3_556 .
O2 Np1 O5 76.3(2) 3_557 .
O1 Np1 O5 169.3(2) 1_655 .
O4 Np1 O5 114.49(18) . .
O6 Np1 O7 112.5(2) 1_655 .
O3 Np1 O7 69.8(2) 3_556 .
O2 Np1 O7 125.8(2) 3_557 .
O1 Np1 O7 133.1(2) 1_655 .
O4 Np1 O7 71.0(2) . .
O5 Np1 O7 54.9(2) . .
O6 Np1 O8 140.5(2) 1_655 .
O3 Np1 O8 127.3(2) 3_556 .
O2 Np1 O8 75.0(2) 3_557 .
O1 Np1 O8 114.9(2) 1_655 .
O4 Np1 O8 54.06(19) . .
O5 Np1 O8 73.5(2) . .
O7 Np1 O8 70.0(2) . .
O6 Np1 S1 96.04(17) 1_655 .
O3 Np1 S1 89.78(16) 3_556 .
O2 Np1 S1 100.66(16) 3_557 .
O1 Np1 S1 160.29(18) 1_655 .
O4 Np1 S1 92.25(16) . .
O5 Np1 S1 27.35(15) . .
O7 Np1 S1 27.62(14) . .
O8 Np1 S1 68.11(17) . .
O6 Np1 S2 168.07(17) 1_655 .
O3 Np1 S2 103.60(17) 3_556 .
O2 Np1 S2 97.84(15) 3_557 .
O1 Np1 S2 96.51(16) 1_655 .
O4 Np1 S2 26.55(14) . .
O5 Np1 S2 93.65(16) . .
O7 Np1 S2 66.58(18) . .
O8 Np1 S2 27.58(13) . .
S1 Np1 S2 78.16(5) . .
O6 Np1 S2 92.62(17) 1_655 3_557
O3 Np1 S2 156.65(16) 3_556 3_557
O2 Np1 S2 24.53(14) 3_557 3_557
O1 Np1 S2 83.84(18) 1_655 3_557
O4 Np1 S2 95.12(15) . 3_557
O5 Np1 S2 94.51(16) . 3_557
O7 Np1 S2 131.03(18) . 3_557
O8 Np1 S2 64.42(18) . 3_557
S1 Np1 S2 113.47(6) . 3_557
S2 Np1 S2 80.39(6) . 3_557
O6 Np1 Cs1 131.89(17) 1_655 4
O3 Np1 Cs1 48.14(17) 3_556 4
O2 Np1 Cs1 154.06(15) 3_557 4
O1 Np1 Cs1 89.05(17) 1_655 4
O4 Np1 Cs1 40.56(15) . 4
O5 Np1 Cs1 99.44(15) . 4
O7 Np1 Cs1 44.54(14) . 4
O8 Np1 Cs1 79.21(16) . 4
S1 Np1 Cs1 72.10(4) . 4
S2 Np1 Cs1 56.55(4) . 4
S2 Np1 Cs1 135.23(4) 3_557 4
O4 Cs1 O5 76.23(15) 4_656 3_557
O4 Cs1 O2 91.95(17) 4_656 1_655
O5 Cs1 O2 88.70(17) 3_557 1_655
O4 Cs1 O4 167.6(2) 4_656 .
O5 Cs1 O4 94.03(17) 3_557 .
O2 Cs1 O4 95.53(16) 1_655 .
O4 Cs1 O3 90.52(16) 4_656 2_446
O5 Cs1 O3 96.07(17) 3_557 2_446
O2 Cs1 O3 175.03(15) 1_655 2_446
O4 Cs1 O3 82.80(17) . 2_446
O4 Cs1 O5 97.98(18) 4_656 2_546
O5 Cs1 O5 166.8(2) 3_557 2_546
O2 Cs1 O5 79.56(16) 1_655 2_546
O4 Cs1 O5 93.10(14) . 2_546
O3 Cs1 O5 95.83(17) 2_446 2_546
O4 Cs1 O7 54.57(18) 4_656 4_656
O5 Cs1 O7 121.52(18) 3_557 4_656
O2 Cs1 O7 119.3(2) 1_655 4_656
O4 Cs1 O7 128.26(19) . 4_656
O3 Cs1 O7 59.1(2) 2_446 4_656
O5 Cs1 O7 60.96(18) 2_546 4_656
O4 Cs1 O6 111.14(17) 4_656 2_446
O5 Cs1 O6 136.04(17) 3_557 2_446
O2 Cs1 O6 132.36(15) 1_655 2_446
O4 Cs1 O6 70.53(17) . 2_446
O3 Cs1 O6 42.67(15) 2_446 2_446
O5 Cs1 O6 57.04(17) 2_546 2_446
O7 Cs1 O6 57.74(19) 4_656 2_446
O4 Cs1 O1 133.65(17) 4_656 1_655
O5 Cs1 O1 108.32(18) 3_557 1_655
O2 Cs1 O1 43.55(16) 1_655 1_655
O4 Cs1 O1 56.43(16) . 1_655
O3 Cs1 O1 132.85(17) 2_446 1_655
O5 Cs1 O1 66.93(18) 2_546 1_655
O7 Cs1 O1 127.74(19) 4_656 1_655
O6 Cs1 O1 96.96(16) 2_446 1_655
O4 Cs1 O2 125.07(15) 4_656 .
O5 Cs1 O2 56.94(16) 3_557 .
O2 Cs1 O2 112.21(18) 1_655 .
O4 Cs1 O2 42.68(15) . .
O3 Cs1 O2 69.63(17) 2_446 .
O5 Cs1 O2 133.44(16) 2_546 .
O7 Cs1 O2 128.5(2) 4_656 .
O6 Cs1 O2 88.36(16) 2_446 .
O1 Cs1 O2 90.52(16) 1_655 .
O4 Cs1 O1 42.82(15) 4_656 4_656
O5 Cs1 O1 66.73(19) 3_557 4_656
O2 Cs1 O1 131.13(16) 1_655 4_656
O4 Cs1 O1 126.30(17) . 4_656
O3 Cs1 O1 52.69(16) 2_446 4_656
O5 Cs1 O1 117.03(17) 2_546 4_656
O7 Cs1 O1 56.08(19) 4_656 4_656
O6 Cs1 O1 89.19(18) 2_446 4_656
O1 Cs1 O1 173.8(2) 1_655 4_656
O2 Cs1 O1 89.59(15) . 4_656
O4 Cs1 O3 58.72(15) 4_656 2_546
O5 Cs1 O3 127.52(16) 3_557 2_546
O2 Cs1 O3 68.91(17) 1_655 2_546
O4 Cs1 O3 133.42(15) . 2_546
O3 Cs1 O3 108.89(18) 2_446 2_546
O5 Cs1 O3 42.12(16) 2_546 2_546
O7 Cs1 O3 50.6(2) 4_656 2_546
O6 Cs1 O3 87.85(15) 2_446 2_546
O1 Cs1 O3 87.58(15) 1_655 2_546
O2 Cs1 O3 175.53(13) . 2_546
O1 Cs1 O3 92.74(15) 4_656 2_546
O6 S1 O3 108.7(4) . .
O6 S1 O5 110.0(4) . .
O3 S1 O5 110.7(4) . .
O6 S1 O7 111.2(5) . .
O3 S1 O7 110.3(4) . .
O5 S1 O7 105.8(5) . .
O6 S1 Np1 122.6(3) . .
O3 S1 Np1 128.7(3) . .
O5 S1 Np1 52.5(3) . .
O7 S1 Np1 53.3(4) . .
O6 S1 Cs1 56.7(3) . 2_456
O3 S1 Cs1 54.5(3) . 2_456
O5 S1 Cs1 112.5(3) . 2_456
O7 S1 Cs1 141.7(4) . 2_456
Np1 S1 Cs1 164.92(7) . 2_456
O6 S1 Cs1 133.1(3) . 2_556
O3 S1 Cs1 59.5(3) . 2_556
O5 S1 Cs1 51.8(3) . 2_556
O7 S1 Cs1 115.3(4) . 2_556
Np1 S1 Cs1 83.03(5) . 2_556
Cs1 S1 Cs1 88.29(4) 2_456 2_556
O6 S1 Cs1 63.9(3) . 3_557
O3 S1 Cs1 126.3(3) . 3_557
O5 S1 Cs1 46.1(3) . 3_557
O7 S1 Cs1 122.0(3) . 3_557
Np1 S1 Cs1 79.89(5) . 3_557
Cs1 S1 Cs1 87.32(4) 2_456 3_557
Cs1 S1 Cs1 86.51(4) 2_556 3_557
O1 S2 O4 110.5(4) . .
O1 S2 O2 110.5(4) . .
O4 S2 O2 109.3(4) . .
O1 S2 O8 110.0(5) . .
O4 S2 O8 108.1(5) . .
O2 S2 O8 108.4(4) . .
O1 S2 Np1 122.1(3) . .
O4 S2 Np1 49.6(3) . .
O2 S2 Np1 127.2(3) . .
O8 S2 Np1 58.7(4) . .
O1 S2 Np1 127.6(3) . 3_557
O4 S2 Np1 121.0(3) . 3_557
O2 S2 Np1 44.4(2) . 3_557
O8 S2 Np1 64.1(3) . 3_557
Np1 S2 Np1 99.61(6) . 3_557
O1 S2 Cs1 57.6(3) . 1_455
O4 S2 Cs1 117.8(3) . 1_455
O2 S2 Cs1 53.9(3) . 1_455
O8 S2 Cs1 134.0(4) . 1_455
Np1 S2 Cs1 167.31(7) . 1_455
Np1 S2 Cs1 88.42(5) 3_557 1_455
O1 S2 Cs1 60.8(3) . 4
O4 S2 Cs1 49.7(3) . 4
O2 S2 Cs1 126.3(3) . 4
O8 S2 Cs1 124.6(4) . 4
Np1 S2 Cs1 80.13(5) . 4
Np1 S2 Cs1 167.32(7) 3_557 4
Cs1 S2 Cs1 89.87(5) 1_455 4
O1 S2 Cs1 131.9(3) . .
O4 S2 Cs1 51.9(3) . .
O2 S2 Cs1 57.7(3) . .
O8 S2 Cs1 118.1(4) . .
Np1 S2 Cs1 82.66(5) . .
Np1 S2 Cs1 79.26(5) 3_557 .
Cs1 S2 Cs1 89.28(5) 1_455 .
Cs1 S2 Cs1 88.16(4) 4 .
S2 O1 Np1 127.5(4) . 1_455
S2 O1 Cs1 100.5(4) . 1_455
Np1 O1 Cs1 108.5(2) 1_455 1_455
S2 O1 Cs1 97.3(3) . 4
Np1 O1 Cs1 112.8(3) 1_455 4
Cs1 O1 Cs1 108.6(2) 1_455 4
S2 O2 Np1 111.1(3) . 3_557
S2 O2 Cs1 104.3(3) . 1_455
Np1 O2 Cs1 122.8(2) 3_557 1_455
S2 O2 Cs1 100.6(3) . .
Np1 O2 Cs1 103.8(2) 3_557 .
Cs1 O2 Cs1 112.21(18) 1_455 .
S1 O3 Np1 123.4(4) . 3_556
S1 O3 Cs1 103.8(3) . 2_456
Np1 O3 Cs1 119.3(2) 3_556 2_456
S1 O3 Cs1 99.0(3) . 2_556
Np1 O3 Cs1 99.6(2) 3_556 2_556
Cs1 O3 Cs1 108.89(18) 2_456 2_556
S2 O4 Np1 103.9(3) . .
S2 O4 Cs1 109.4(3) . 4
Np1 O4 Cs1 108.2(2) . 4
S2 O4 Cs1 107.0(3) . .
Np1 O4 Cs1 110.5(2) . .
Cs1 O4 Cs1 116.97(19) 4 .
S1 O5 Np1 100.1(3) . .
S1 O5 Cs1 114.2(3) . 3_557
Np1 O5 Cs1 108.3(2) . 3_557
S1 O5 Cs1 107.3(3) . 2_556
Np1 O5 Cs1 109.3(2) . 2_556
Cs1 O5 Cs1 116.31(19) 3_557 2_556
S1 O6 Np1 132.5(4) . 1_455
S1 O6 Cs1 101.6(3) . 2_456
Np1 O6 Cs1 110.6(2) 1_455 2_456
S1 O6 Cs1 94.7(3) . 3_557
Np1 O6 Cs1 109.8(2) 1_455 3_557
Cs1 O6 Cs1 103.67(19) 2_456 3_557
S1 O7 Np1 99.0(4) . .
S1 O7 Cs1 158.3(5) . 4
Np1 O7 Cs1 102.2(2) . 4
S2 O8 Np1 93.7(4) . .
S2 O8 Cs1 169.0(5) . 3_557
Np1 O8 Cs1 94.6(2) . 3_557

loop_
_geom_bond_atom_site_label_1
_geom_bond_atom_site_label_2
_geom_bond_distance
_geom_bond_site_symmetry_2
Np1 O6 2.467(6) 1_655
Np1 O3 2.479(6) 3_556
Np1 O2 2.487(6) 3_557
Np1 O1 2.496(7) 1_655
Np1 O4 2.499(7) .
Np1 O5 2.551(7) .
Np1 O7 2.570(9) .
Np1 O8 2.729(9) .
Np1 S1 3.164(2) .
Np1 S2 3.188(2) .
Np1 S2 3.317(2) 3_557
Np1 Cs1 4.5771(9) 4
Cs1 O4 3.133(7) 4_656
Cs1 O5 3.151(7) 3_557
Cs1 O2 3.197(7) 1_655
Cs1 O4 3.225(7) .
Cs1 O3 3.238(7) 2_446
Cs1 O5 3.262(7) 2_546
Cs1 O7 3.284(6) 4_656
Cs1 O6 3.293(7) 2_446
Cs1 O1 3.295(7) 1_655
Cs1 O2 3.365(7) .
Cs1 O1 3.412(7) 4_656
Cs1 O3 3.457(7) 2_546
S1 O6 1.457(7) .
S1 O3 1.467(6) .
S1 O5 1.476(7) .
S1 O7 1.485(7) .
S1 Cs1 3.860(2) 2_456
S1 Cs1 3.961(2) 2_556
S1 Cs1 3.990(2) 3_557
S2 O1 1.457(7) .
S2 O4 1.468(6) .
S2 O2 1.476(6) .
S2 O8 1.479(7) .
S2 Np1 3.317(2) 3_557
S2 Cs1 3.838(2) 1_455
S2 Cs1 3.876(2) 4
O1 Np1 2.496(7) 1_455
O1 Cs1 3.295(7) 1_455
O1 Cs1 3.412(7) 4
O2 Np1 2.487(6) 3_557
O2 Cs1 3.197(7) 1_455
O3 Np1 2.479(6) 3_556
O3 Cs1 3.238(7) 2_456
O3 Cs1 3.457(7) 2_556
O4 Cs1 3.133(7) 4
O5 Cs1 3.151(7) 3_557
O5 Cs1 3.262(7) 2_556
O6 Np1 2.467(6) 1_455
O6 Cs1 3.293(7) 2_456
O6 Cs1 3.596(7) 3_557
O7 Cs1 3.284(6) 4
O8 Cs1 3.534(6) 3_557
